data_2206820
loop_
_publ_author_name
'Yun-Ming Sun'
'Feng-Ying Dong'
'Jian-Min Dou'
'Xi-Ke Gao'
'Da-Cheng Li'
'Da-Qi Wang'

_publ_section_title
<i>catena</i>-Poly[[aqua(<i>cis</i>-<i>syn</i>-<i>cis</i>-dicyclohexyl-18-crown-6)lead(II)]-\m-thiocyanato-\k^2^<i>N</i>:<i>S</i>-[dithiocyanatopalladium(II)]-\m-thiocyanato-\k^2^<i>S</i>:<i>N</i>]
_journal_coeditor_code XU6031
_journal_issue 9
_journal_name_full 'Acta Crystallographica Section E'
_journal_page_first m1787
_journal_page_last m1788
_journal_paper_doi 10.1107/S1600536805025407
_journal_volume 61
_journal_year 2005
_chemical_formula_iupac '[Pb Pd (N C S)4 (C20 H36 O6) (H2 O)]'
_chemical_formula_moiety 'C24 H38 N4 O7 Pb Pd S4'
_chemical_formula_sum 'C24 H38 N4 O7 Pb Pd S4'
_chemical_formula_weight 936.41
_chemical_melting_point 162
_chemical_name_systematic
;
catena-Poly[[aqua(cis-syn-cis-dicyclohexyl-18-crown-6)lead(II)]-\m-
thiocyanato-\k^2^N:S-[dithiocyanatopallalium(II)]-\m-thiocyanato-\k^2^S:N]
;
_space_group_IT_number 14
_symmetry_cell_setting monoclinic
_symmetry_space_group_name_Hall '-P 2yn'
_symmetry_space_group_name_H-M 'P 1 21/n 1'
_atom_sites_solution_hydrogens geom
_atom_sites_solution_primary direct
_atom_sites_solution_secondary difmap
_audit_creation_method SHELXL-97
_cell_angle_alpha 90.00
_cell_angle_beta 106.237(5)
_cell_angle_gamma 90.00
_cell_formula_units_Z 4
_cell_length_a 14.177(5)
_cell_length_b 12.967(4)
_cell_length_c 18.885(6)
_cell_measurement_reflns_used 4334
_cell_measurement_temperature 298(2)
_cell_measurement_theta_max 25.02
_cell_measurement_theta_min 1.93
_cell_volume 3333.2(19)
_computing_cell_refinement SMART
_computing_data_collection 'SMART (Siemens, 1996)'
_computing_data_reduction 'SAINT (Siemens, 1996)'
_computing_molecular_graphics 'SHELXTL (Sheldrick, 1997b)'
_computing_publication_material SHELXTL
_computing_structure_refinement 'SHELXL97 (Sheldrick, 1997a)'
_computing_structure_solution 'SHELXS97 (Sheldrick, 1997a)'
_diffrn_ambient_temperature 298(2)
_diffrn_measured_fraction_theta_full 0.99
_diffrn_measured_fraction_theta_max 0.99
_diffrn_measurement_device_type 'Bruker SMART CCD area-detector'
_diffrn_measurement_method '\f and \w'
_diffrn_radiation_monochromator graphite
_diffrn_radiation_source 'fine-focus sealed tube'
_diffrn_radiation_type MoK\a
_diffrn_radiation_wavelength 0.71073
_diffrn_reflns_av_R_equivalents 0.0517
_diffrn_reflns_av_sigmaI/netI 0.0673
_diffrn_reflns_limit_h_max 16
_diffrn_reflns_limit_h_min -15
_diffrn_reflns_limit_k_max 15
_diffrn_reflns_limit_k_min -15
_diffrn_reflns_limit_l_max 22
_diffrn_reflns_limit_l_min -20
_diffrn_reflns_number 17097
_diffrn_reflns_theta_full 25.0
_diffrn_reflns_theta_max 25.0
_diffrn_reflns_theta_min 1.9
_diffrn_standards_decay_% 0
_diffrn_standards_interval_count 0
_diffrn_standards_interval_time 0
_diffrn_standards_number 0
_exptl_absorpt_coefficient_mu 5.879
_exptl_absorpt_correction_T_max 0.259
_exptl_absorpt_correction_T_min 0.241
_exptl_absorpt_correction_type multi-scan
_exptl_absorpt_process_details '(SADABS; Sheldrick, 1996)'
_exptl_crystal_colour red
_exptl_crystal_density_diffrn 1.866
_exptl_crystal_density_method 'not measured'
_exptl_crystal_description block
_exptl_crystal_F_000 1832
_exptl_crystal_size_max 0.25
_exptl_crystal_size_mid 0.23
_exptl_crystal_size_min 0.18
_refine_diff_density_max 1.37
_refine_diff_density_min -0.95
_refine_ls_extinction_method none
_refine_ls_goodness_of_fit_ref 0.946
_refine_ls_hydrogen_treatment mixed
_refine_ls_matrix_type full
_refine_ls_number_parameters 376
_refine_ls_number_reflns 5836
_refine_ls_number_restraints 39
_refine_ls_restrained_S_all 0.947
_refine_ls_R_factor_all 0.064
_refine_ls_R_factor_gt 0.033
_refine_ls_shift/su_max 0.001
_refine_ls_shift/su_mean 0.000
_refine_ls_structure_factor_coef Fsqd
_refine_ls_weighting_details 'calc w = 1/[\s^2^(Fo^2^)+(0.0003P)^2^] where P = (Fo^2^+2Fc^2^)/3'
_refine_ls_weighting_scheme calc
_refine_ls_wR_factor_gt 0.043
_refine_ls_wR_factor_ref 0.046
_reflns_number_gt 3801
_reflns_number_total 5836
_reflns_threshold_expression I>2\s(I)
_cod_data_source_file xu6031.cif
_cod_data_source_block I
_cod_depositor_comments
;
The following automatic conversions were performed:
'_symmetry_cell_setting' value 'Monoclinic' changed to 'monoclinic'
according to '/home/saulius/struct/CIF-dictionaries/cif_core.dic'
dictionary named 'cif_core.dic' version 2.4.1 from 2010-06-29.

Automatic conversion script
Id: cif_fix_enum 1527 2010-12-29 10:47:43Z saulius 

The following automatic conversions were performed:

'_symmetry_cell_setting' value 'Monoclinic' changed to 'monoclinic'
according to /home/saulius/struct/CIF-dictionaries/cif_core.dic
dictionary named 'cif_core.dic' version 2.4.1 from 2010-06-29.

Automatic conversion script
Id: cif_fix_values 1715 2011-07-08 13:25:40Z adriana 
;
_cod_original_cell_volume 3333.4(19)
_cod_original_sg_symbol_H-M 'P 21/n'
_cod_database_code 2206820
_cod_database_fobs_code 2206820

loop_
_symmetry_equiv_pos_as_xyz
'x, y, z'
'-x+1/2, y+1/2, -z+1/2'
'-x, -y, -z'
'x-1/2, -y-1/2, z-1/2'

loop_
_atom_site_label
_atom_site_fract_x
_atom_site_fract_y
_atom_site_fract_z
_atom_site_U_iso_or_equiv
_atom_site_adp_type
_atom_site_calc_flag
_atom_site_refinement_flags
_atom_site_occupancy
_atom_site_type_symbol
Pb1 0.486276(15) 0.886729(16) 0.238646(13) 0.04022(7) Uani d U 1 Pb
Pd1 0.47460(3) 0.38702(3) 0.21000(2) 0.03788(12) Uani d . 1 Pd
N1 0.5352(4) 0.6980(4) 0.2576(3) 0.0800(18) Uani d U 1 N
N2 0.2280(4) 0.5468(5) 0.1276(4) 0.100(2) Uani d . 1 N
N3 0.5102(5) 0.0778(4) 0.1630(3) 0.077(2) Uani d . 1 N
N4 0.5141(4) 0.3061(4) 0.4312(3) 0.0793(19) Uani d . 1 N
O1 0.3032(2) 0.8176(3) 0.1839(2) 0.0506(11) Uani d . 1 O
O2 0.3997(3) 0.8635(2) 0.0847(2) 0.0481(11) Uani d . 1 O
O3 0.6012(3) 0.8499(3) 0.1486(2) 0.0513(11) Uani d . 1 O
O4 0.6883(3) 0.9153(3) 0.2958(2) 0.0533(11) Uani d . 1 O
O5 0.5760(3) 0.8747(3) 0.3854(2) 0.0499(10) Uani d . 1 O
O6 0.3866(3) 0.8178(3) 0.3326(2) 0.0523(11) Uani d . 1 O
O7 0.4030(3) 1.0402(3) 0.2853(3) 0.0715(15) Uani d D 1 O
S1 0.50877(13) 0.50134(11) 0.30794(10) 0.0643(5) Uani d U 1 S
S2 0.41945(11) 0.51371(11) 0.12009(10) 0.0573(5) Uani d . 1 S
S3 0.43701(13) 0.27301(12) 0.11076(10) 0.0676(5) Uani d . 1 S
S4 0.53623(11) 0.25512(10) 0.29195(10) 0.0515(5) Uani d . 1 S
C1 0.2480(4) 0.8563(4) 0.1142(4) 0.0544(18) Uani d . 1 C
H1 0.1834 0.8230 0.1012 0.065 Uiso calc R 1 H
C2 0.2328(4) 0.9712(4) 0.1160(4) 0.0632(19) Uani d . 1 C
H2A 0.1964 0.9870 0.1512 0.076 Uiso calc R 1 H
H2B 0.2961 1.0052 0.1323 0.076 Uiso calc R 1 H
C3 0.1778(5) 1.0120(5) 0.0417(5) 0.089(2) Uani d . 1 C
H3A 0.1726 1.0864 0.0438 0.106 Uiso calc R 1 H
H3B 0.1119 0.9834 0.0272 0.106 Uiso calc R 1 H
C4 0.2316(5) 0.9824(5) -0.0141(4) 0.083(2) Uani d . 1 C
H4A 0.1945 1.0069 -0.0624 0.099 Uiso calc R 1 H
H4B 0.2951 1.0164 -0.0014 0.099 Uiso calc R 1 H
C5 0.2465(5) 0.8680(5) -0.0177(4) 0.079(2) Uani d . 1 C
H5A 0.2844 0.8534 -0.0520 0.095 Uiso calc R 1 H
H5B 0.1832 0.8343 -0.0356 0.095 Uiso calc R 1 H
C6 0.2996(4) 0.8256(4) 0.0576(4) 0.0533(17) Uani d . 1 C
H6 0.3011 0.7502 0.0548 0.064 Uiso calc R 1 H
C7 0.4643(4) 0.8139(4) 0.0488(4) 0.0623(19) Uani d . 1 C
H7A 0.4376 0.8189 -0.0043 0.075 Uiso calc R 1 H
H7B 0.4711 0.7415 0.0622 0.075 Uiso calc R 1 H
C8 0.5604(4) 0.8647(4) 0.0721(4) 0.0577(18) Uani d . 1 C
H8A 0.6036 0.8357 0.0455 0.069 Uiso calc R 1 H
H8B 0.5530 0.9378 0.0611 0.069 Uiso calc R 1 H
C9 0.6970(5) 0.8936(6) 0.1734(4) 0.073(2) Uani d . 1 C
H9A 0.6929 0.9681 0.1684 0.088 Uiso calc R 1 H
H9B 0.7374 0.8681 0.1433 0.088 Uiso calc R 1 H
C10 0.7421(4) 0.8659(5) 0.2510(4) 0.081(2) Uani d . 1 C
H10A 0.7407 0.7917 0.2570 0.098 Uiso calc R 1 H
H10B 0.8101 0.8883 0.2662 0.098 Uiso calc R 1 H
C11 0.7351(4) 0.8997(5) 0.3736(4) 0.0589(18) Uani d . 1 C
H11 0.7485 0.8260 0.3827 0.071 Uiso calc R 1 H
C12 0.8307(4) 0.9597(5) 0.4026(4) 0.074(2) Uani d . 1 C
H12A 0.8596 0.9432 0.4542 0.089 Uiso calc R 1 H
H12B 0.8767 0.9390 0.3757 0.089 Uiso calc R 1 H
C13 0.8140(5) 1.0737(5) 0.3945(4) 0.092(3) Uani d . 1 C
H13A 0.7890 1.0913 0.3427 0.110 Uiso calc R 1 H
H13B 0.8756 1.1099 0.4144 0.110 Uiso calc R 1 H
C14 0.7412(5) 1.1064(5) 0.4350(4) 0.077(2) Uani d . 1 C
H14A 0.7286 1.1798 0.4279 0.092 Uiso calc R 1 H
H14B 0.7689 1.0940 0.4874 0.092 Uiso calc R 1 H
C15 0.6454(4) 1.0479(4) 0.4078(4) 0.0567(18) Uani d . 1 C
H15A 0.6016 1.0671 0.4370 0.068 Uiso calc R 1 H
H15B 0.6138 1.0662 0.3569 0.068 Uiso calc R 1 H
C16 0.6634(4) 0.9337(4) 0.4136(3) 0.0474(16) Uani d . 1 C
H16 0.6907 0.9164 0.4658 0.057 Uiso calc R 1 H
C17 0.5141(4) 0.8703(5) 0.4341(3) 0.0605(18) Uani d . 1 C
H17A 0.4832 0.9366 0.4359 0.073 Uiso calc R 1 H
H17B 0.5525 0.8522 0.4836 0.073 Uiso calc R 1 H
C18 0.4382(5) 0.7899(5) 0.4040(4) 0.0636(19) Uani d . 1 C
H18A 0.4694 0.7234 0.4037 0.076 Uiso calc R 1 H
H18B 0.3937 0.7847 0.4346 0.076 Uiso calc R 1 H
C19 0.3063(5) 0.7515(5) 0.3003(4) 0.0632(19) Uani d . 1 C
H19A 0.2682 0.7393 0.3349 0.076 Uiso calc R 1 H
H19B 0.3304 0.6858 0.2881 0.076 Uiso calc R 1 H
C20 0.2445(4) 0.7999(5) 0.2335(4) 0.0631(18) Uani d . 1 C
H20A 0.1896 0.7552 0.2105 0.076 Uiso calc R 1 H
H20B 0.2187 0.8647 0.2457 0.076 Uiso calc R 1 H
C21 0.5227(4) 0.6158(4) 0.2743(3) 0.0549(16) Uani d U 1 C
C22 0.3060(5) 0.5326(4) 0.1262(4) 0.0566(19) Uani d . 1 C
C23 0.4806(5) 0.1568(5) 0.1431(4) 0.0582(19) Uani d . 1 C
C24 0.5233(4) 0.2888(4) 0.3732(4) 0.0507(18) Uani d . 1 C
H21 0.370(4) 1.037(3) 0.319(3) 0.080 Uiso d D 1 H
H22 0.418(4) 1.1042(19) 0.279(3) 0.080 Uiso d D 1 H

loop_
_atom_site_aniso_label
_atom_site_aniso_U_11
_atom_site_aniso_U_22
_atom_site_aniso_U_33
_atom_site_aniso_U_12
_atom_site_aniso_U_13
_atom_site_aniso_U_23
Pb1 0.04467(14) 0.03358(11) 0.04657(16) -0.00189(12) 0.01961(10) 0.00093(13)
Pd1 0.0403(3) 0.0317(2) 0.0431(3) 0.0011(2) 0.0141(2) 0.0033(2)
N1 0.124(5) 0.039(3) 0.091(5) -0.004(3) 0.053(4) 0.009(3)
N2 0.086(5) 0.109(5) 0.122(7) 0.025(4) 0.056(5) 0.038(4)
N3 0.130(5) 0.039(3) 0.081(5) -0.004(3) 0.057(4) -0.003(3)
N4 0.094(5) 0.082(4) 0.060(5) 0.001(3) 0.018(4) 0.022(4)
O1 0.039(2) 0.064(3) 0.049(3) -0.004(2) 0.012(2) 0.012(2)
O2 0.045(2) 0.054(3) 0.049(3) -0.005(2) 0.019(2) -0.012(2)
O3 0.048(3) 0.068(3) 0.045(3) 0.005(2) 0.025(2) 0.002(2)
O4 0.045(2) 0.075(3) 0.042(3) 0.006(2) 0.016(2) -0.002(2)
O5 0.060(3) 0.047(2) 0.048(3) -0.007(2) 0.024(2) -0.003(2)
O6 0.059(3) 0.053(3) 0.046(3) -0.013(2) 0.018(2) 0.011(2)
O7 0.087(3) 0.041(2) 0.113(5) -0.012(2) 0.071(3) -0.013(3)
S1 0.1009(14) 0.0336(9) 0.0544(13) -0.0049(9) 0.0150(10) 0.0010(8)
S2 0.0579(11) 0.0561(10) 0.0576(13) 0.0055(8) 0.0156(9) 0.0214(9)
S3 0.0984(15) 0.0530(11) 0.0512(14) 0.0081(10) 0.0203(11) -0.0050(9)
S4 0.0611(11) 0.0343(8) 0.0600(14) 0.0055(8) 0.0183(9) 0.0105(8)
C1 0.048(4) 0.057(4) 0.057(5) -0.009(3) 0.014(4) 0.003(3)
C2 0.065(5) 0.061(4) 0.070(6) 0.012(4) 0.031(4) 0.005(4)
C3 0.070(5) 0.093(6) 0.095(8) 0.016(4) 0.010(5) 0.029(5)
C4 0.070(5) 0.102(6) 0.067(7) -0.002(4) 0.004(4) 0.025(5)
C5 0.066(5) 0.104(6) 0.062(6) -0.017(4) 0.008(4) -0.011(5)
C6 0.051(4) 0.055(4) 0.049(5) -0.002(3) 0.005(4) -0.001(3)
C7 0.075(5) 0.071(4) 0.048(5) 0.010(4) 0.029(4) -0.015(4)
C8 0.061(4) 0.070(5) 0.052(5) -0.001(4) 0.031(4) -0.007(4)
C9 0.060(5) 0.122(6) 0.045(5) 0.010(5) 0.029(4) 0.009(5)
C10 0.044(4) 0.134(6) 0.072(6) 0.012(4) 0.027(4) -0.012(5)
C11 0.053(4) 0.055(4) 0.069(6) 0.012(4) 0.019(4) 0.005(4)
C12 0.045(4) 0.095(6) 0.074(6) 0.000(4) 0.005(4) -0.012(4)
C13 0.065(5) 0.086(6) 0.119(8) -0.033(4) 0.018(5) 0.002(5)
C14 0.069(5) 0.047(4) 0.096(7) -0.004(4) -0.007(4) -0.008(4)
C15 0.055(4) 0.039(4) 0.071(5) -0.001(3) 0.009(4) -0.001(3)
C16 0.054(4) 0.044(4) 0.041(5) 0.001(3) 0.008(3) 0.002(3)
C17 0.068(4) 0.082(5) 0.039(5) -0.010(4) 0.027(4) -0.003(4)
C18 0.068(5) 0.077(5) 0.054(6) -0.008(4) 0.029(4) 0.009(4)
C19 0.071(5) 0.066(4) 0.063(6) -0.017(4) 0.036(4) 0.009(4)
C20 0.049(4) 0.078(4) 0.069(5) -0.007(4) 0.028(4) 0.017(4)
C21 0.069(4) 0.036(3) 0.070(5) 0.004(4) 0.036(3) -0.002(4)
C22 0.071(5) 0.049(4) 0.055(5) 0.016(4) 0.025(4) 0.024(3)
C23 0.084(5) 0.044(4) 0.055(5) -0.008(4) 0.033(4) -0.014(4)
C24 0.051(4) 0.048(4) 0.045(5) -0.001(3) 0.000(4) 0.019(4)

loop_
_atom_type_symbol
_atom_type_description
_atom_type_scat_dispersion_real
_atom_type_scat_dispersion_imag
_atom_type_scat_source
C C 0.0033 0.0016 'International Tables Vol C Tables 4.2.6.8 and 6.1.1.4'
H H 0.0000 0.0000 'International Tables Vol C Tables 4.2.6.8 and 6.1.1.4'
N N 0.0061 0.0033 'International Tables Vol C Tables 4.2.6.8 and 6.1.1.4'
Pd Pd -0.9988 1.0072 'International Tables Vol C Tables 4.2.6.8 and 6.1.1.4'
Pb Pb -3.3944 10.1111 'International Tables Vol C Tables 4.2.6.8 and 6.1.1.4'
S S 0.1246 0.1234 'International Tables Vol C Tables 4.2.6.8 and 6.1.1.4'
O O 0.0106 0.0060 'International Tables Vol C Tables 4.2.6.8 and 6.1.1.4'

loop_
_geom_angle_atom_site_label_1
_geom_angle_atom_site_label_2
_geom_angle_atom_site_label_3
_geom_angle
N1 Pb1 O7 145.49(15)
N1 Pb1 O1 85.92(15)
O7 Pb1 O1 84.44(13)
N1 Pb1 O3 74.35(13)
O7 Pb1 O3 139.53(11)
O1 Pb1 O3 112.90(13)
N1 Pb1 O6 76.23(14)
O7 Pb1 O6 70.13(12)
O1 Pb1 O6 60.89(13)
O3 Pb1 O6 150.34(11)
N1 Pb1 O5 76.65(15)
O7 Pb1 O5 79.91(14)
O1 Pb1 O5 120.31(11)
O3 Pb1 O5 116.05(12)
O6 Pb1 O5 59.57(12)
N1 Pb1 O2 93.72(15)
O7 Pb1 O2 108.80(14)
O1 Pb1 O2 58.13(11)
O3 Pb1 O2 60.09(12)
O6 Pb1 O2 118.71(12)
O5 Pb1 O2 170.37(9)
S4 Pd1 S1 89.05(6)
S4 Pd1 S3 91.59(6)
S1 Pd1 S3 178.88(6)
S4 Pd1 S2 174.90(6)
S1 Pd1 S2 94.77(7)
S3 Pd1 S2 84.65(6)
C21 N1 Pb1 151.9(5)
C1 O1 C20 113.1(4)
C1 O1 Pb1 117.7(3)
C20 O1 Pb1 118.7(4)
C7 O2 C6 111.9(4)
C7 O2 Pb1 112.4(3)
C6 O2 Pb1 119.7(3)
C8 O3 C9 111.3(4)
C8 O3 Pb1 118.2(3)
C9 O3 Pb1 114.2(3)
C10 O4 C11 111.6(4)
C16 O5 C17 113.8(4)
C16 O5 Pb1 117.4(3)
C17 O5 Pb1 117.4(3)
C18 O6 C19 113.6(4)
C18 O6 Pb1 119.4(3)
C19 O6 Pb1 114.9(3)
Pb1 O7 H21 126(3)
Pb1 O7 H22 122(3)
H21 O7 H22 110(3)
C21 S1 Pd1 106.9(2)
C22 S2 Pd1 100.8(2)
C23 S3 Pd1 107.4(2)
C24 S4 Pd1 107.9(2)
O1 C1 C6 108.3(5)
O1 C1 C2 111.9(5)
C6 C1 C2 112.2(5)
O1 C1 H1 108.1
C6 C1 H1 108.1
C2 C1 H1 108.1
C3 C2 C1 111.6(6)
C3 C2 H2A 109.3
C1 C2 H2A 109.3
C3 C2 H2B 109.3
C1 C2 H2B 109.3
H2A C2 H2B 108.0
C2 C3 C4 109.4(6)
C2 C3 H3A 109.8
C4 C3 H3A 109.8
C2 C3 H3B 109.8
C4 C3 H3B 109.8
H3A C3 H3B 108.2
C5 C4 C3 112.6(6)
C5 C4 H4A 109.1
C3 C4 H4A 109.1
C5 C4 H4B 109.1
C3 C4 H4B 109.1
H4A C4 H4B 107.8
C4 C5 C6 110.9(6)
C4 C5 H5A 109.5
C6 C5 H5A 109.5
C4 C5 H5B 109.5
C6 C5 H5B 109.5
H5A C5 H5B 108.1
O2 C6 C1 106.3(5)
O2 C6 C5 112.8(5)
C1 C6 C5 110.9(5)
O2 C6 H6 108.9
C1 C6 H6 108.9
C5 C6 H6 108.9
O2 C7 C8 108.7(5)
O2 C7 H7A 110.0
C8 C7 H7A 110.0
O2 C7 H7B 110.0
C8 C7 H7B 110.0
H7A C7 H7B 108.3
O3 C8 C7 109.0(5)
O3 C8 H8A 109.9
C7 C8 H8A 109.9
O3 C8 H8B 109.9
C7 C8 H8B 109.9
H8A C8 H8B 108.3
O3 C9 C10 109.8(5)
O3 C9 H9A 109.7
C10 C9 H9A 109.7
O3 C9 H9B 109.7
C10 C9 H9B 109.7
H9A C9 H9B 108.2
O4 C10 C9 108.9(5)
O4 C10 H10A 109.9
C9 C10 H10A 109.9
O4 C10 H10B 109.9
C9 C10 H10B 109.9
H10A C10 H10B 108.3
O4 C11 C16 106.8(5)
O4 C11 C12 113.7(5)
C16 C11 C12 109.3(5)
O4 C11 H11 109.0
C16 C11 H11 109.0
C12 C11 H11 109.0
C13 C12 C11 111.5(5)
C13 C12 H12A 109.3
C11 C12 H12A 109.3
C13 C12 H12B 109.3
C11 C12 H12B 109.3
H12A C12 H12B 108.0
C12 C13 C14 109.8(5)
C12 C13 H13A 109.7
C14 C13 H13A 109.7
C12 C13 H13B 109.7
C14 C13 H13B 109.7
H13A C13 H13B 108.2
C13 C14 C15 111.3(5)
C13 C14 H14A 109.4
C15 C14 H14A 109.4
C13 C14 H14B 109.4
C15 C14 H14B 109.4
H14A C14 H14B 108.0
C16 C15 C14 110.5(5)
C16 C15 H15A 109.5
C14 C15 H15A 109.5
C16 C15 H15B 109.5
C14 C15 H15B 109.5
H15A C15 H15B 108.1
O5 C16 C11 107.2(5)
O5 C16 C15 112.9(5)
C11 C16 C15 112.4(5)
O5 C16 H16 108.0
C11 C16 H16 108.0
C15 C16 H16 108.0
O5 C17 C18 106.7(5)
O5 C17 H17A 110.4
C18 C17 H17A 110.4
O5 C17 H17B 110.4
C18 C17 H17B 110.4
H17A C17 H17B 108.6
O6 C18 C17 108.4(5)
O6 C18 H18A 110.0
C17 C18 H18A 110.0
O6 C18 H18B 110.0
C17 C18 H18B 110.0
H18A C18 H18B 108.4
O6 C19 C20 109.0(5)
O6 C19 H19A 109.9
C20 C19 H19A 109.9
O6 C19 H19B 109.9
C20 C19 H19B 109.9
H19A C19 H19B 108.3
O1 C20 C19 108.4(5)
O1 C20 H20A 110.0
C19 C20 H20A 110.0
O1 C20 H20B 110.0
C19 C20 H20B 110.0
H20A C20 H20B 108.4
N1 C21 S1 173.7(6)
N2 C22 S2 177.3(7)
N3 C23 S3 178.0(6)
N4 C24 S4 175.9(6)

loop_
_geom_bond_atom_site_label_1
_geom_bond_atom_site_label_2
_geom_bond_site_symmetry_2
_geom_bond_distance
Pb1 N1 . 2.542(5)
Pb1 N3 1_565 2.927(5)
Pb1 O1 . 2.666(4)
Pb1 O2 . 2.839(4)
Pb1 O3 . 2.706(3)
Pb1 O4 . 2.789(4)
Pb1 O5 . 2.711(4)
Pb1 O6 . 2.710(4)
Pb1 O7 . 2.591(3)
Pd1 S1 . 2.3136(18)
Pd1 S2 . 2.3347(17)
Pd1 S3 . 2.3288(18)
Pd1 S4 . 2.3082(16)
N1 C21 . 1.139(6)
N2 C22 . 1.128(6)
N3 C23 . 1.130(6)
N4 C24 . 1.160(7)
O1 C1 . 1.421(7)
O1 C20 . 1.434(6)
O2 C6 . 1.452(6)
O2 C7 . 1.434(5)
O3 C8 . 1.412(7)
O3 C9 . 1.425(6)
O4 C10 . 1.437(6)
O4 C11 . 1.447(7)
O5 C16 . 1.427(6)
O5 C17 . 1.440(5)
O6 C18 . 1.391(7)
O6 C19 . 1.421(6)
O7 H21 . 0.90(3)
O7 H22 . 0.874(18)
S1 C21 . 1.648(6)
S2 C22 . 1.663(7)
S3 C23 . 1.678(7)
S4 C24 . 1.654(7)
C1 C2 . 1.508(7)
C1 C6 . 1.508(7)
C1 H1 . 0.9800
C2 C3 . 1.497(8)
C2 H2A . 0.9700
C2 H2B . 0.9700
C3 C4 . 1.514(8)
C3 H3A . 0.9700
C3 H3B . 0.9700
C4 C5 . 1.503(8)
C4 H4A . 0.9700
C4 H4B . 0.9700
C5 C6 . 1.514(8)
C5 H5A . 0.9700
C5 H5B . 0.9700
C6 H6 . 0.9800
C7 C8 . 1.465(7)
C7 H7A . 0.9700
C7 H7B . 0.9700
C8 H8A . 0.9700
C8 H8B . 0.9700
C9 C10 . 1.471(8)
C9 H9A . 0.9700
C9 H9B . 0.9700
C10 H10A . 0.9700
C10 H10B . 0.9700
C11 C16 . 1.491(7)
C11 C12 . 1.526(7)
C11 H11 . 0.9800
C12 C13 . 1.498(7)
C12 H12A . 0.9700
C12 H12B . 0.9700
C13 C14 . 1.507(8)
C13 H13A . 0.9700
C13 H13B . 0.9700
C14 C15 . 1.515(7)
C14 H14A . 0.9700
C14 H14B . 0.9700
C15 C16 . 1.502(6)
C15 H15A . 0.9700
C15 H15B . 0.9700
C16 H16 . 0.9800
C17 C18 . 1.492(7)
C17 H17A . 0.9700
C17 H17B . 0.9700
C18 H18A . 0.9700
C18 H18B . 0.9700
C19 C20 . 1.460(8)
C19 H19A . 0.9700
C19 H19B . 0.9700
C20 H20A . 0.9700
C20 H20B . 0.9700

loop_
_geom_hbond_atom_site_label_D
_geom_hbond_atom_site_label_H
_geom_hbond_atom_site_label_A
_geom_hbond_site_symmetry_A
_geom_hbond_distance_DH
_geom_hbond_distance_HA
_geom_hbond_distance_DA
_geom_hbond_angle_DHA
O7 H21 N2 2 0.90(3) 1.93(3) 2.805(7) 165(6)
O7 H22 S4 1_565 0.874(18) 2.54(3) 3.349(4) 154(5)

loop_
_geom_torsion_atom_site_label_1
_geom_torsion_atom_site_label_2
_geom_torsion_atom_site_label_3
_geom_torsion_atom_site_label_4
_geom_torsion
O7 Pb1 N1 C21 33.0(14)
O1 Pb1 N1 C21 -41.0(12)
O3 Pb1 N1 C21 -156.2(12)
O6 Pb1 N1 C21 20.0(12)
O5 Pb1 N1 C21 81.4(12)
O2 Pb1 N1 C21 -98.7(12)
N1 Pb1 O1 C1 -129.4(4)
O7 Pb1 O1 C1 83.8(4)
O3 Pb1 O1 C1 -58.3(4)
O6 Pb1 O1 C1 154.1(4)
O5 Pb1 O1 C1 158.6(3)
O2 Pb1 O1 C1 -32.5(3)
N1 Pb1 O1 C20 88.2(4)
O7 Pb1 O1 C20 -58.6(4)
O3 Pb1 O1 C20 159.3(3)
O6 Pb1 O1 C20 11.7(3)
O5 Pb1 O1 C20 16.3(4)
O2 Pb1 O1 C20 -174.8(4)
N1 Pb1 O2 C7 -51.5(3)
O7 Pb1 O2 C7 155.1(3)
O1 Pb1 O2 C7 -134.3(3)
O3 Pb1 O2 C7 18.1(3)
O6 Pb1 O2 C7 -127.8(3)
N1 Pb1 O2 C6 82.9(3)
O7 Pb1 O2 C6 -70.6(3)
O1 Pb1 O2 C6 0.0(3)
O3 Pb1 O2 C6 152.4(4)
O6 Pb1 O2 C6 6.6(4)
N1 Pb1 O3 C8 119.7(4)
O7 Pb1 O3 C8 -68.3(4)
O1 Pb1 O3 C8 41.1(4)
O6 Pb1 O3 C8 112.2(4)
O5 Pb1 O3 C8 -174.1(3)
O2 Pb1 O3 C8 15.9(3)
N1 Pb1 O3 C9 -106.5(4)
O7 Pb1 O3 C9 65.5(5)
O1 Pb1 O3 C9 175.0(4)
O6 Pb1 O3 C9 -114.0(4)
O5 Pb1 O3 C9 -40.3(4)
O2 Pb1 O3 C9 149.7(4)
N1 Pb1 O5 C16 117.3(3)
O7 Pb1 O5 C16 -88.2(3)
O1 Pb1 O5 C16 -165.6(3)
O3 Pb1 O5 C16 52.4(3)
O6 Pb1 O5 C16 -161.0(3)
N1 Pb1 O5 C17 -101.3(4)
O7 Pb1 O5 C17 53.2(3)
O1 Pb1 O5 C17 -24.2(4)
O3 Pb1 O5 C17 -166.1(3)
O6 Pb1 O5 C17 -19.6(3)
N1 Pb1 O6 C18 67.8(4)
O7 Pb1 O6 C18 -104.4(4)
O1 Pb1 O6 C18 160.8(4)
O3 Pb1 O6 C18 75.3(5)
O5 Pb1 O6 C18 -14.6(4)
O2 Pb1 O6 C18 154.5(4)
N1 Pb1 O6 C19 -72.3(4)
O7 Pb1 O6 C19 115.5(4)
O1 Pb1 O6 C19 20.7(3)
O3 Pb1 O6 C19 -64.9(5)
O5 Pb1 O6 C19 -154.8(4)
O2 Pb1 O6 C19 14.3(4)
S4 Pd1 S1 C21 154.9(2)
S2 Pd1 S1 C21 -21.7(2)
S1 Pd1 S2 C22 -79.7(2)
S3 Pd1 S2 C22 99.3(2)
S4 Pd1 S3 C23 -5.3(2)
S2 Pd1 S3 C23 171.3(2)
S1 Pd1 S4 C24 26.3(2)
S3 Pd1 S4 C24 -152.8(2)
C20 O1 C1 C6 -153.6(5)
Pb1 O1 C1 C6 62.0(5)
C20 O1 C1 C2 82.3(6)
Pb1 O1 C1 C2 -62.1(5)
O1 C1 C2 C3 177.9(5)
C6 C1 C2 C3 56.0(7)
C1 C2 C3 C4 -56.0(7)
C2 C3 C4 C5 56.8(8)
C3 C4 C5 C6 -55.9(8)
C7 O2 C6 C1 162.3(5)
Pb1 O2 C6 C1 27.8(5)
C7 O2 C6 C5 -75.9(6)
Pb1 O2 C6 C5 149.5(4)
O1 C1 C6 O2 -54.8(6)
C2 C1 C6 O2 69.1(6)
O1 C1 C6 C5 -177.9(5)
C2 C1 C6 C5 -53.9(7)
C4 C5 C6 O2 -65.8(7)
C4 C5 C6 C1 53.4(7)
C6 O2 C7 C8 173.1(5)
Pb1 O2 C7 C8 -48.9(5)
C9 O3 C8 C7 177.1(5)
Pb1 O3 C8 C7 -47.8(5)
O2 C7 C8 O3 63.9(6)
C8 O3 C9 C10 -173.0(5)
Pb1 O3 C9 C10 49.9(6)
C11 O4 C10 C9 -174.1(5)
O3 C9 C10 O4 -66.6(7)
C10 O4 C11 C16 -168.2(5)
C10 O4 C11 C12 71.2(6)
O4 C11 C12 C13 61.8(7)
C16 C11 C12 C13 -57.5(7)
C11 C12 C13 C14 58.0(8)
C12 C13 C14 C15 -56.8(8)
C13 C14 C15 C16 55.4(7)
C17 O5 C16 C11 158.9(5)
Pb1 O5 C16 C11 -58.3(5)
C17 O5 C16 C15 -76.7(6)
Pb1 O5 C16 C15 66.1(5)
O4 C11 C16 O5 57.3(6)
C12 C11 C16 O5 -179.2(5)
O4 C11 C16 C15 -67.3(6)
C12 C11 C16 C15 56.1(7)
C14 C15 C16 O5 -177.2(5)
C14 C15 C16 C11 -55.7(7)
C16 O5 C17 C18 -168.8(4)
Pb1 O5 C17 C18 48.4(5)
C19 O6 C18 C17 -174.8(5)
Pb1 O6 C18 C17 44.6(6)
O5 C17 C18 O6 -58.7(6)
C18 O6 C19 C20 167.1(5)
Pb1 O6 C19 C20 -50.4(6)
C1 O1 C20 C19 174.8(5)
Pb1 O1 C20 C19 -41.2(6)
O6 C19 C20 O1 59.1(7)
